data_7131582
loop_
_publ_author_name
'Deka, Jugal Kishore Rai'
'Borah, Debashree'
'Das, Paramesh'
'Sahariah, Biswajit'
'Vishnoi, Pratap'
'Sarma, Bani Kanta'

_publ_section_title
;
 Synergistic n &#x2192; &#x3c0;* and n<sub>N</sub> &#x2192;
 &#x3c0;*<sub>Ar</sub> interactions in C-terminal modified prolines:
 effect on Xaa-Pro <i>cis</i>/<i>trans</i> equilibrium.
;
_journal_issue 40
_journal_name_full 'Chemical communications (Cambridge, England)'
_journal_page_first 6080
_journal_page_last 6083
_journal_paper_doi 10.1039/d3cc01494k
_journal_volume 59
_journal_year 2023
_chemical_absolute_configuration ad
_chemical_formula_moiety 'C16 H18 F3 N3 O3, H2 O'
_chemical_formula_sum 'C16 H20 F3 N3 O4'
_chemical_formula_weight 375.35
_space_group_crystal_system monoclinic
_space_group_IT_number 5
_space_group_name_Hall 'C 2y'
_space_group_name_H-M_alt 'C 1 2 1'
_atom_sites_solution_hydrogens mixed
_atom_sites_solution_primary iterative
_audit_creation_date 2023-02-03
_audit_creation_method
;
Olex2 1.5
(compiled 2022.04.07 svn.rca3783a0 for OlexSys, GUI svn.r6498)
;
_audit_update_record
;
2023-02-04 deposited with the CCDC.	2023-04-20 downloaded from the CCDC.
;
_cell_angle_alpha 90
_cell_angle_beta 93.389(9)
_cell_angle_gamma 90
_cell_formula_units_Z 4
_cell_length_a 16.380(3)
_cell_length_b 6.0768(12)
_cell_length_c 18.447(4)
_cell_measurement_reflns_used 2345
_cell_measurement_temperature 300(2)
_cell_measurement_theta_max 23.38
_cell_measurement_theta_min 2.21
_cell_volume 1833.0(6)
_computing_cell_refinement 'Bruker SAINT'
_computing_data_collection 'Bruker APEX2'
_computing_data_reduction 'Bruker SAINT'
_computing_molecular_graphics 'Olex2 1.5 (Dolomanov et al., 2009)'
_computing_publication_material 'Olex2 1.5 (Dolomanov et al., 2009)'
_computing_structure_refinement 'olex2.refine 1.5 (Bourhis et al., 2015)'
_computing_structure_solution 'olex2.solve 1.5 (Bourhis et al., 2015)'
_diffrn_ambient_temperature 300.01
_diffrn_measured_fraction_theta_full 0.999
_diffrn_measured_fraction_theta_max 0.999
_diffrn_measurement_device_type 'Bruker APEX-II CCD'
_diffrn_measurement_method '\f and \w scans'
_diffrn_radiation_type MoK\a
_diffrn_radiation_wavelength 0.71073
_diffrn_reflns_av_R_equivalents 0.0407
_diffrn_reflns_av_unetI/netI 0.0576
_diffrn_reflns_Laue_measured_fraction_full 0.999
_diffrn_reflns_Laue_measured_fraction_max 0.999
_diffrn_reflns_limit_h_max 20
_diffrn_reflns_limit_h_min -20
_diffrn_reflns_limit_k_max 7
_diffrn_reflns_limit_k_min -7
_diffrn_reflns_limit_l_max 22
_diffrn_reflns_limit_l_min -19
_diffrn_reflns_number 10302
_diffrn_reflns_point_group_measured_fraction_full 0.994
_diffrn_reflns_point_group_measured_fraction_max 0.993
_diffrn_reflns_theta_full 25.242
_diffrn_reflns_theta_max 26.023
_diffrn_reflns_theta_min 2.212
_diffrn_source x-ray
_exptl_absorpt_coefficient_mu 0.118
_exptl_absorpt_correction_T_max 0.7454
_exptl_absorpt_correction_T_min 0.5815
_exptl_absorpt_correction_type multi-scan
_exptl_absorpt_process_details SADABS
_exptl_crystal_colour colourless
_exptl_crystal_colour_primary colourless
_exptl_crystal_density_diffrn 1.360
_exptl_crystal_description Block
_exptl_crystal_F_000 784
_exptl_crystal_size_max 0.135
_exptl_crystal_size_mid 0.098
_exptl_crystal_size_min 0.078
_refine_diff_density_max 0.252
_refine_diff_density_min -0.190
_refine_diff_density_rms 0.038
_refine_ls_abs_structure_details
;
 Flack x determined using 640 quotients [(I+)-(I-)]/[(I+)+(I-)]
 (Parsons, Flack and Wagner, Acta Cryst. B69 (2013) 249-259).
;
_refine_ls_abs_structure_Flack 0.2(7)
_refine_ls_extinction_coef 0.010(3)
_refine_ls_extinction_expression Fc^*^=kFc[1+0.001xFc^2^\l^3^/sin(2\q)]^-1/4^
_refine_ls_extinction_method 'SHELXL-2018/3 (Sheldrick 2018)'
_refine_ls_goodness_of_fit_ref 0.997
_refine_ls_hydrogen_treatment constr
_refine_ls_matrix_type full
_refine_ls_number_parameters 241
_refine_ls_number_reflns 3596
_refine_ls_number_restraints 1
_refine_ls_restrained_S_all 0.997
_refine_ls_R_factor_all 0.1229
_refine_ls_R_factor_gt 0.0596
_refine_ls_shift/su_max 0.000
_refine_ls_shift/su_mean 0.000
_refine_ls_structure_factor_coef Fsqd
_refine_ls_weighting_details 'w=1/[\s^2^(Fo^2^)+(0.1045P)^2^] where P=(Fo^2^+2Fc^2^)/3'
_refine_ls_weighting_scheme calc
_refine_ls_wR_factor_gt 0.1572
_refine_ls_wR_factor_ref 0.1950
_reflns_Friedel_coverage 0.806
_reflns_Friedel_fraction_full 0.987
_reflns_Friedel_fraction_max 0.985
_reflns_number_gt 1986
_reflns_number_total 3596
_reflns_threshold_expression 'I > 2\s(I)'
_cod_data_source_file d3cc01494k2.cif
_cod_data_source_block pro-c(o)-nh-nme-c(o)phCF3_a
_cod_depositor_comments 'Adding full bibliography for 7131582--7131585.cif.'
_cod_database_code 7131582
_shelx_shelxl_version_number 2018/3
_shelx_space_group_comment
;
The symmetry employed for this shelxl refinement is uniquely defined
by the following loop, which should always be used as a source of
symmetry information in preference to the above space-group names.
They are only intended as comments.
;
_shelx_estimated_absorpt_t_max 0.991
_shelx_estimated_absorpt_t_min 0.984
_olex2_refinement_description
;
1. Fixed Uiso
 At 1.2 times of:
  All C(H) groups, All C(H,H) groups, All N(H) groups
 At 1.5 times of:
  All C(H,H,H) groups, All O(H,H) groups
2.a Free rotating group:
 O4(H4c,H4d)
2.b Ternary CH refined with riding coordinates:
 C6(H6)
2.c Secondary CH2 refined with riding coordinates:
 C3(H3a,H3b), C5(H5a,H5b), C4(H4a,H4b)
2.d Aromatic/amide H refined with riding coordinates:
 N2(H2), C11(H11), C12(H12), C15(H15), C14(H14)
2.e Idealised Me refined as rotating group:
 C8(H8a,H8b,H8c), C1(H1a,H1b,H1c)
;
_olex2_submission_special_instructions 'No special instructions were received'

loop_
_space_group_symop_operation_xyz
'x, y, z'
'-x, y, -z'
'x+1/2, y+1/2, z'
'-x+1/2, y+1/2, -z'

loop_
_atom_site_label
_atom_site_type_symbol
_atom_site_fract_x
_atom_site_fract_y
_atom_site_fract_z
_atom_site_U_iso_or_equiv
_atom_site_adp_type
_atom_site_occupancy
_atom_site_site_symmetry_order
_atom_site_calc_flag
_atom_site_refinement_flags_posn
_atom_site_refinement_flags_adp
_atom_site_refinement_flags_occupancy
_atom_site_disorder_assembly
_atom_site_disorder_group
O1 O 0.8097(3) 0.2577(7) 0.0674(2) 0.0750(12) Uani 1 1 d . . . . .
N2 N 0.6717(3) 0.5169(8) 0.1721(2) 0.0562(12) Uani 1 1 d . . . . .
H2 H 0.707764 0.619412 0.170308 0.067 Uiso 1 1 calc R U . . .
N1 N 0.8368(3) 0.4171(8) 0.1747(2) 0.0610(13) Uani 1 1 d . . . . .
N3 N 0.5896(3) 0.5572(9) 0.1548(2) 0.0602(12) Uani 1 1 d . . . . .
O2 O 0.6432(3) 0.1673(8) 0.2020(2) 0.0826(14) Uani 1 1 d . . . . .
O4 O 0.7440(4) 0.8241(8) 0.0785(2) 0.0922(16) Uani 1 1 d G . . . .
H4C H 0.728252 0.784932 0.035729 0.138 Uiso 1 1 d G U . . .
H4D H 0.756388 0.959183 0.074524 0.138 Uiso 1 1 d G U . . .
O3 O 0.4625(2) 0.5414(10) 0.1940(2) 0.0882(14) Uani 1 1 d . . . . .
C7 C 0.6929(4) 0.3072(11) 0.1921(3) 0.0598(15) Uani 1 1 d . . . . .
C9 C 0.5365(3) 0.5561(10) 0.2082(3) 0.0620(15) Uani 1 1 d . . . . .
C10 C 0.5698(3) 0.5796(10) 0.2847(3) 0.0575(14) Uani 1 1 d . . . . .
C6 C 0.7822(3) 0.2700(10) 0.2105(3) 0.0598(15) Uani 1 1 d . . . . .
H6 H 0.795783 0.117960 0.198160 0.072 Uiso 1 1 calc R U . . .
C2 C 0.8496(4) 0.3925(11) 0.1045(3) 0.0654(16) Uani 1 1 d . . . . .
C13 C 0.6189(4) 0.6298(14) 0.4302(3) 0.081(2) Uani 1 1 d . . . . .
C11 C 0.6132(4) 0.7627(11) 0.3082(3) 0.0727(18) Uani 1 1 d . . . . .
H11 H 0.626814 0.869200 0.274794 0.087 Uiso 1 1 calc R U . . .
C12 C 0.6366(4) 0.7899(13) 0.3800(4) 0.0820(19) Uani 1 1 d . . . . .
H12 H 0.664428 0.916588 0.395271 0.098 Uiso 1 1 calc R U . . .
C15 C 0.5517(4) 0.4234(13) 0.3340(3) 0.0783(18) Uani 1 1 d . . . . .
H15 H 0.522412 0.299160 0.318567 0.094 Uiso 1 1 calc R U . . .
C14 C 0.5765(5) 0.4463(15) 0.4075(4) 0.092(2) Uani 1 1 d . . . . .
H14 H 0.564212 0.337611 0.440577 0.110 Uiso 1 1 calc R U . . .
C3 C 0.8842(4) 0.5589(13) 0.2263(4) 0.086(2) Uani 1 1 d . . . . .
H3A H 0.882861 0.711165 0.210545 0.103 Uiso 1 1 calc R U . . .
H3B H 0.940610 0.510601 0.232579 0.103 Uiso 1 1 calc R U . . .
C5 C 0.8041(5) 0.3068(16) 0.2914(3) 0.091(2) Uani 1 1 d . . . . .
H5A H 0.755749 0.299585 0.319129 0.110 Uiso 1 1 calc R U . . .
H5B H 0.843164 0.197562 0.309953 0.110 Uiso 1 1 calc R U . . .
C8 C 0.5616(4) 0.5141(14) 0.0794(3) 0.083(2) Uani 1 1 d . . . . .
H8A H 0.503099 0.527067 0.074324 0.124 Uiso 1 1 calc R U . . .
H8B H 0.577375 0.368106 0.066164 0.124 Uiso 1 1 calc R U . . .
H8C H 0.585843 0.618941 0.048225 0.124 Uiso 1 1 calc R U . . .
C1 C 0.9134(4) 0.5322(15) 0.0737(4) 0.098(2) Uani 1 1 d . . . . .
H1A H 0.966203 0.490825 0.094689 0.147 Uiso 1 1 calc R U . . .
H1B H 0.903081 0.683875 0.084493 0.147 Uiso 1 1 calc R U . . .
H1C H 0.912106 0.512194 0.022043 0.147 Uiso 1 1 calc R U . . .
C4 C 0.8404(5) 0.529(2) 0.2949(4) 0.123(3) Uani 1 1 d . . . . .
H4A H 0.797997 0.639898 0.298216 0.148 Uiso 1 1 calc R U . . .
H4B H 0.878368 0.542806 0.337073 0.148 Uiso 1 1 calc R U . . .
F1 F 0.6296(5) 0.4905(16) 0.5484(3) 0.193(4) Uani 1 1 d . . . . .
F3 F 0.6030(6) 0.8146(19) 0.5360(4) 0.247(5) Uani 1 1 d . . . . .
F2 F 0.7183(4) 0.7018(14) 0.5213(3) 0.171(3) Uani 1 1 d . . . . .
C16 C 0.6426(6) 0.662(2) 0.5063(5) 0.117(3) Uani 1 1 d . . . . .

loop_
_atom_site_aniso_label
_atom_site_aniso_U_11
_atom_site_aniso_U_22
_atom_site_aniso_U_33
_atom_site_aniso_U_23
_atom_site_aniso_U_13
_atom_site_aniso_U_12
O1 0.104(3) 0.068(3) 0.053(2) -0.001(2) 0.006(2) -0.013(3)
N2 0.054(3) 0.065(3) 0.049(3) 0.006(2) -0.0025(19) -0.011(2)
N1 0.059(3) 0.074(3) 0.050(3) -0.003(2) 0.001(2) -0.011(3)
N3 0.054(3) 0.082(3) 0.043(2) 0.005(2) -0.006(2) -0.011(3)
O2 0.087(3) 0.075(3) 0.088(3) 0.016(3) 0.018(2) -0.017(3)
O4 0.150(4) 0.067(3) 0.059(3) 0.008(2) 0.002(3) -0.028(3)
O3 0.053(2) 0.125(4) 0.084(3) 0.004(3) -0.010(2) 0.005(3)
C7 0.069(4) 0.064(4) 0.047(3) 0.007(3) 0.009(3) -0.006(3)
C9 0.062(4) 0.064(4) 0.058(4) 0.003(3) -0.009(3) 0.000(3)
C10 0.053(3) 0.069(4) 0.050(3) 0.001(3) 0.004(2) -0.002(3)
C6 0.063(4) 0.066(4) 0.051(3) 0.010(3) 0.006(3) -0.001(3)
C2 0.072(4) 0.065(4) 0.060(4) -0.002(3) 0.012(3) -0.002(3)
C13 0.080(4) 0.111(6) 0.051(4) -0.004(4) 0.007(3) -0.003(4)
C11 0.089(5) 0.064(4) 0.065(4) 0.011(3) 0.004(3) -0.009(4)
C12 0.096(5) 0.088(4) 0.061(4) -0.016(4) -0.003(3) -0.012(4)
C15 0.089(5) 0.083(4) 0.063(4) 0.003(4) 0.005(3) -0.018(4)
C14 0.105(5) 0.112(6) 0.059(4) 0.015(4) 0.013(4) -0.017(5)
C3 0.075(4) 0.095(5) 0.087(5) -0.025(4) -0.009(3) -0.011(4)
C5 0.091(5) 0.134(7) 0.047(4) 0.009(4) -0.008(3) -0.002(5)
C8 0.081(4) 0.117(6) 0.047(3) 0.010(4) -0.016(3) -0.014(4)
C1 0.096(5) 0.100(5) 0.104(6) 0.004(5) 0.044(4) -0.020(5)
C4 0.130(7) 0.172(10) 0.065(5) -0.038(6) -0.008(5) -0.018(8)
F1 0.267(9) 0.251(9) 0.059(3) 0.021(5) -0.011(4) -0.065(8)
F3 0.304(10) 0.342(13) 0.088(4) -0.109(6) -0.052(5) 0.157(9)
F2 0.163(5) 0.262(8) 0.084(4) 0.006(4) -0.036(3) -0.058(6)
C16 0.137(8) 0.158(9) 0.056(5) -0.012(6) 0.006(5) -0.030(8)

loop_
_atom_type_symbol
_atom_type_description
_atom_type_scat_dispersion_real
_atom_type_scat_dispersion_imag
_atom_type_scat_source
C C 0.0033 0.0016 'International Tables Vol C Tables 4.2.6.8 and 6.1.1.4'
H H 0.0000 0.0000 'International Tables Vol C Tables 4.2.6.8 and 6.1.1.4'
F F 0.0171 0.0103 'International Tables Vol C Tables 4.2.6.8 and 6.1.1.4'
N N 0.0061 0.0033 'International Tables Vol C Tables 4.2.6.8 and 6.1.1.4'
O O 0.0106 0.0060 'International Tables Vol C Tables 4.2.6.8 and 6.1.1.4'

loop_
_geom_angle_atom_site_label_1
_geom_angle_atom_site_label_2
_geom_angle_atom_site_label_3
_geom_angle
_geom_angle_site_symmetry_1
_geom_angle_site_symmetry_3
_geom_angle_publ_flag
N3 N2 H2 121.5 . . ?
C7 N2 H2 121.5 . . ?
C7 N2 N3 117.0(5) . . ?
C6 N1 C3 112.4(5) . . ?
C2 N1 C6 120.7(5) . . ?
C2 N1 C3 125.9(5) . . ?
N2 N3 C8 115.7(5) . . ?
C9 N3 N2 119.2(4) . . ?
C9 N3 C8 120.9(4) . . ?
H4C O4 H4D 104.5 . . ?
N2 C7 C6 115.5(5) . . ?
O2 C7 N2 122.6(5) . . ?
O2 C7 C6 121.4(6) . . ?
N3 C9 C10 118.3(5) . . ?
O3 C9 N3 121.0(5) . . ?
O3 C9 C10 120.7(5) . . ?
C11 C10 C9 122.0(5) . . ?
C15 C10 C9 119.0(6) . . ?
C15 C10 C11 118.9(5) . . ?
N1 C6 C7 115.0(5) . . ?
N1 C6 H6 108.7 . . ?
N1 C6 C5 103.8(5) . . ?
C7 C6 H6 108.7 . . ?
C7 C6 C5 111.6(5) . . ?
C5 C6 H6 108.7 . . ?
O1 C2 N1 120.4(5) . . ?
O1 C2 C1 122.0(6) . . ?
N1 C2 C1 117.6(6) . . ?
C12 C13 C16 120.0(8) . . ?
C14 C13 C12 119.4(6) . . ?
C14 C13 C16 120.6(8) . . ?
C10 C11 H11 119.6 . . ?
C12 C11 C10 120.9(6) . . ?
C12 C11 H11 119.6 . . ?
C13 C12 C11 120.3(7) . . ?
C13 C12 H12 119.8 . . ?
C11 C12 H12 119.8 . . ?
C10 C15 H15 119.5 . . ?
C10 C15 C14 121.1(7) . . ?
C14 C15 H15 119.5 . . ?
C13 C14 C15 119.5(7) . . ?
C13 C14 H14 120.3 . . ?
C15 C14 H14 120.3 . . ?
N1 C3 H3A 111.3 . . ?
N1 C3 H3B 111.3 . . ?
N1 C3 C4 102.4(6) . . ?
H3A C3 H3B 109.2 . . ?
C4 C3 H3A 111.3 . . ?
C4 C3 H3B 111.3 . . ?
C6 C5 H5A 110.9 . . ?
C6 C5 H5B 110.9 . . ?
H5A C5 H5B 108.9 . . ?
C4 C5 C6 104.4(6) . . ?
C4 C5 H5A 110.9 . . ?
C4 C5 H5B 110.9 . . ?
N3 C8 H8A 109.5 . . ?
N3 C8 H8B 109.5 . . ?
N3 C8 H8C 109.5 . . ?
H8A C8 H8B 109.5 . . ?
H8A C8 H8C 109.5 . . ?
H8B C8 H8C 109.5 . . ?
C2 C1 H1A 109.5 . . ?
C2 C1 H1B 109.5 . . ?
C2 C1 H1C 109.5 . . ?
H1A C1 H1B 109.5 . . ?
H1A C1 H1C 109.5 . . ?
H1B C1 H1C 109.5 . . ?
C3 C4 C5 106.4(7) . . ?
C3 C4 H4A 110.5 . . ?
C3 C4 H4B 110.5 . . ?
C5 C4 H4A 110.5 . . ?
C5 C4 H4B 110.5 . . ?
H4A C4 H4B 108.6 . . ?
F1 C16 C13 114.9(9) . . ?
F3 C16 C13 113.6(10) . . ?
F3 C16 F1 102.6(9) . . ?
F3 C16 F2 106.3(10) . . ?
F2 C16 C13 115.8(8) . . ?
F2 C16 F1 102.2(10) . . ?

loop_
_geom_bond_atom_site_label_1
_geom_bond_atom_site_label_2
_geom_bond_distance
_geom_bond_site_symmetry_2
_geom_bond_publ_flag
O1 C2 1.231(7) . ?
N2 H2 0.8600 . ?
N2 N3 1.387(6) . ?
N2 C7 1.366(8) . ?
N1 C6 1.450(7) . ?
N1 C2 1.331(7) . ?
N1 C3 1.472(7) . ?
N3 C9 1.352(7) . ?
N3 C8 1.462(7) . ?
O2 C7 1.199(7) . ?
O4 H4C 0.8500 . ?
O4 H4D 0.8500 . ?
O3 C9 1.228(6) . ?
C7 C6 1.499(8) . ?
C9 C10 1.490(7) . ?
C10 C11 1.376(8) . ?
C10 C15 1.359(8) . ?
C6 H6 0.9800 . ?
C6 C5 1.530(8) . ?
C2 C1 1.485(9) . ?
C13 C12 1.385(10) . ?
C13 C14 1.366(11) . ?
C13 C16 1.448(10) . ?
C11 H11 0.9300 . ?
C11 C12 1.367(9) . ?
C12 H12 0.9300 . ?
C15 H15 0.9300 . ?
C15 C14 1.399(9) . ?
C14 H14 0.9300 . ?
C3 H3A 0.9700 . ?
C3 H3B 0.9700 . ?
C3 C4 1.502(10) . ?
C5 H5A 0.9700 . ?
C5 H5B 0.9700 . ?
C5 C4 1.477(14) . ?
C8 H8A 0.9600 . ?
C8 H8B 0.9600 . ?
C8 H8C 0.9600 . ?
C1 H1A 0.9600 . ?
C1 H1B 0.9600 . ?
C1 H1C 0.9600 . ?
C4 H4A 0.9700 . ?
C4 H4B 0.9700 . ?
F1 C16 1.323(12) . ?
F3 C16 1.275(12) . ?
F2 C16 1.278(10) . ?

loop_
_geom_torsion_atom_site_label_1
_geom_torsion_atom_site_label_2
_geom_torsion_atom_site_label_3
_geom_torsion_atom_site_label_4
_geom_torsion
_geom_torsion_site_symmetry_1
_geom_torsion_site_symmetry_2
_geom_torsion_site_symmetry_3
_geom_torsion_site_symmetry_4
_geom_torsion_publ_flag
N2 N3 C9 O3 -163.5(6) . . . . ?
N2 N3 C9 C10 18.2(8) . . . . ?
N2 C7 C6 N1 -27.2(7) . . . . ?
N2 C7 C6 C5 90.7(6) . . . . ?
N1 C6 C5 C4 23.9(7) . . . . ?
N1 C3 C4 C5 28.8(8) . . . . ?
N3 N2 C7 O2 -7.6(8) . . . . ?
N3 N2 C7 C6 -180.0(4) . . . . ?
N3 C9 C10 C11 60.5(8) . . . . ?
N3 C9 C10 C15 -124.5(6) . . . . ?
O2 C7 C6 N1 160.3(5) . . . . ?
O2 C7 C6 C5 -81.8(8) . . . . ?
O3 C9 C10 C11 -117.8(7) . . . . ?
O3 C9 C10 C15 57.3(9) . . . . ?
C7 N2 N3 C9 70.5(7) . . . . ?
C7 N2 N3 C8 -86.7(6) . . . . ?
C7 C6 C5 C4 -100.5(7) . . . . ?
C9 C10 C11 C12 173.8(6) . . . . ?
C9 C10 C15 C14 -175.2(6) . . . . ?
C10 C11 C12 C13 1.9(10) . . . . ?
C10 C15 C14 C13 0.6(11) . . . . ?
C6 N1 C2 O1 6.8(8) . . . . ?
C6 N1 C2 C1 -173.0(6) . . . . ?
C6 N1 C3 C4 -13.6(8) . . . . ?
C6 C5 C4 C3 -33.2(8) . . . . ?
C2 N1 C6 C7 -74.3(7) . . . . ?
C2 N1 C6 C5 163.5(6) . . . . ?
C2 N1 C3 C4 177.4(7) . . . . ?
C11 C10 C15 C14 0.0(10) . . . . ?
C12 C13 C14 C15 0.1(11) . . . . ?
C12 C13 C16 F1 -174.1(9) . . . . ?
C12 C13 C16 F3 68.3(12) . . . . ?
C12 C13 C16 F2 -55.2(14) . . . . ?
C15 C10 C11 C12 -1.3(9) . . . . ?
C14 C13 C12 C11 -1.3(11) . . . . ?
C14 C13 C16 F1 8.4(13) . . . . ?
C14 C13 C16 F3 -109.3(12) . . . . ?
C14 C13 C16 F2 127.3(10) . . . . ?
C3 N1 C6 C7 116.0(6) . . . . ?
C3 N1 C6 C5 -6.2(6) . . . . ?
C3 N1 C2 O1 175.0(6) . . . . ?
C3 N1 C2 C1 -4.9(9) . . . . ?
C8 N3 C9 O3 -7.5(9) . . . . ?
C8 N3 C9 C10 174.2(6) . . . . ?
C16 C13 C12 C11 -178.9(8) . . . . ?
C16 C13 C14 C15 177.6(8) . . . . ?
